data_2001738
loop_
_publ_author_name
'Iulek, J.'
'Zukerman-Schpector, J.'
'Barreiro, E. J.'
'Freitas, A. C. C.'

_publ_section_title
;
 Structures of pyrazole derivatives. II. A potential bioisoster of
 acetazolamide
;
_journal_issue 5
_journal_name_full 'Acta Crystallographica Section C'
_journal_page_first 1015
_journal_page_last 1017
_journal_paper_doi 10.1107/S0108270192011090
_journal_volume 49
_journal_year 1993
_chemical_formula_sum 'C10 H10 Cl N3 O2 S'
_chemical_formula_weight 271.73
_symmetry_cell_setting monoclinic
_symmetry_space_group_name_Hall 'C -2yc'
_symmetry_space_group_name_H-M 'C 1 c 1'
_atom_type_scat_source SHELX76
_cell_angle_alpha 90
_cell_angle_beta 118.370(10)
_cell_angle_gamma 90
_cell_formula_units_Z 4
_cell_length_a 12.135(2)
_cell_length_b 13.5720(10)
_cell_length_c 8.7500(10)
_cell_measurement_reflns_used 22
_cell_measurement_temperature 293
_cell_measurement_theta_max 20
_cell_measurement_theta_min 11
_cell_volume 1268.0(3)
_diffrn_measurement_device 'Enraf-Nonius CAD-4'
_diffrn_measurement_method \w/2\q
_diffrn_radiation_type MoK\a
_diffrn_radiation_wavelength 0.70926
_diffrn_reflns_av_R_equivalents 0.012
_diffrn_reflns_limit_h_max 14
_diffrn_reflns_limit_h_min -15
_diffrn_reflns_limit_k_max 17
_diffrn_reflns_limit_k_min 0
_diffrn_reflns_limit_l_max 11
_diffrn_reflns_limit_l_min 0
_diffrn_reflns_number 1352
_diffrn_reflns_theta_max 28
_diffrn_standards_decay_% +-0.3
_diffrn_standards_interval_time 30
_diffrn_standards_number 2
_exptl_absorpt_coefficient_mu 0.45
_exptl_absorpt_correction_T_max 1.65
_exptl_absorpt_correction_T_min 0.69
_exptl_absorpt_correction_type empirical
_exptl_crystal_colour Colourless
_exptl_crystal_density_diffrn 1.423
_exptl_crystal_description Irregular
_exptl_crystal_size_max 0.25
_exptl_crystal_size_mid 0.20
_exptl_crystal_size_min 0.10
_refine_diff_density_max 0.21
_refine_diff_density_min -0.20
_refine_ls_extinction_coef none
_refine_ls_extinction_method none
_refine_ls_goodness_of_fit_obs 1.53
_refine_ls_hydrogen_treatment 'H atoms refined, U~overall~=0.14(1)\%A^2^'
_refine_ls_number_parameters 153
_refine_ls_number_reflns 738
_refine_ls_R_factor_obs 0.043
_refine_ls_shift/esd_max 0.001
_refine_ls_structure_factor_coef F
_refine_ls_weighting_details 'w = [\s^2^|F~o~|+0.0003|F~o~|^2^]^-1^'
_refine_ls_weighting_scheme calc
_refine_ls_wR_factor_obs 0.044
_reflns_number_observed 738
_reflns_number_total 1298
_reflns_observed_criterion I>3\s(I)
_cod_data_source_file li1029.cif
_cod_data_source_block li1029_structure_1_of_1
_cod_depositor_comments
;
The following automatic conversions were performed:
'_exptl_absorpt_correction_type' value 'Empirical' changed to 'empirical'
according to '/home/saulius/struct/CIF-dictionaries/cif_core.dic'
dictionary named 'cif_core.dic' version 2.4.1 from 2010-06-29.

Automatic conversion script
Id: cif_fix_enum 1527 2010-12-29 10:47:43Z saulius 

The following automatic conversions were performed:

'_exptl_absorpt_correction_type' value 'Empirical' changed to
'empirical' according to
/home/saulius/struct/CIF-dictionaries/cif_core.dic dictionary named
'cif_core.dic' version 2.4.1 from 2010-06-29.

Automatic conversion script
Id: cif_fix_values 1715 2011-07-08 13:25:40Z adriana 

The following automatic conversions were performed:

'_refine_ls_weighting_scheme' value
'[\s^2^|F~o~|+0.0003|F~o~|^2^]^-1^' was changed to 'calc'. New tag
'_refine_ls_weighting_details' was created. The value of the new tag
was set to 'w = [\s^2^|F~o~|+0.0003|F~o~|^2^]^-1^'.

Automatic conversion script
Id: cif_fix_values 3143 2015-03-26 13:38:13Z robertas 
;
_cod_original_cell_volume 1268.0(6)
_cod_original_formula_sum 'C10 H10 Cl1 N3 O2 S1'
_cod_database_code 2001738

loop_
_atom_site_label
_atom_site_fract_x
_atom_site_fract_y
_atom_site_fract_z
Cl .0672 -.0320(2) .5247
S .3405(2) .0584(2) .5244(4)
O(1) .3185(5) -.0444(4) .4996(9)
O(2) .4025(5) .1082(5) .4420(8)
N(1) -.0001(5) .1454(4) .3812(8)
N(2) .0412(4) .2275(4) .3377(9)
N(3) .4254(5) .0763(4) .7276(8)
C(3) .1606(6) .2098(5) .3821(9)
C(4) .1958(6) .1159(5) .4533(9)
C(5) .0907(6) .0779(5) .4498(9)
C(6) -.1284(6) .1402(5) .3450(10)
C(7) -.1726(7) .2149(6) .4100(10)
C(8) -.2985(8) .2120(7) .3710(10)
C(9) -.3744(8) .1354(8) .277(2)
C(10) -.3285(7) .0629(7) .2120(10)
C(11) -.2047(7) .0651(5) .2440(10)
C(12) .2357(8) .2865(6) .3480(10)
H(N3) .3969 .0564 .8057
H`(N3) .4612 .1405 .7959
H(C7) -.1110 .2737 .4843
H(C8) -.3328 .2705 .4201
H(C9) -.4722 .1358 .2418
H(C10) -.3898 .0045 .1277
H(C11) -.1680 .0077 .1919
H(C12) .1872 .3445 .2974
H'(C12) .3085 .3061 .4548
H"(C12) .2661 .2629 .2711

loop_
_geom_angle_atom_site_label_1
_geom_angle_atom_site_label_2
_geom_angle_atom_site_label_3
_geom_angle
_geom_angle_publ_flag
O(1) S O(2) 119.5(4) yes
O(1) S C(4) 107.5(4) yes
O(2) S C(4) 106.8(4) yes
N(2) N(1) C(5) 110.8(6) yes
C(5) N(1) C(6) 129.9(6) yes
N(2) C(3) C(4) 110.8(7) yes
C(4) C(3) C(12) 129.5(7) yes
S C(4) C(5) 127.7(6) yes
N(1) C(5) C(4) 108.3(6) yes
C(4) C(5) Cl 130.4(6) yes
N(1) C(6) C(11) 120.4(7) yes
C(6) C(7) C(8) 118.0(8) yes
C(8) C(9) C(10) 120.0(10) yes
C(6) C(11) C(10) 118.5(8) yes
O(1) S N(3) 107.2(4) yes
O(2) S N(3) 105.9(4) yes
N(3) S C(4) 109.7(4) yes
N(2) N(1) C(6) 119.2(6) yes
N(1) N(2) C(3) 105.5(6) yes
N(2) C(3) C(12) 119.7(7) yes
S C(4) C(3) 127.7(6) yes
C(3) C(4) C(5) 104.6(6) yes
N(1) C(5) Cl 121.3(6) yes
N(1) C(6) C(7) 117.6(7) yes
C(7) C(6) C(11) 122.0(7) yes
C(7) C(8) C(9) 120.8(9) yes
C(9) C(10) C(11) 120.7(9) yes

loop_
_geom_bond_atom_site_label_1
_geom_bond_atom_site_label_2
_geom_bond_distance
_geom_bond_publ_flag
S O(1) 1.418(6) yes
S N(3) 1.594(7) yes
N(1) N(2) 1.349(9) yes
N(1) C(6) 1.440(10) yes
C(3) C(4) 1.393(9) yes
C(4) C(5) 1.360(10) yes
C(6) C(7) 1.390(10) yes
C(7) C(8) 1.400(10) yes
C(9) C(10) 1.380(10) yes
S O(2) 1.435(8) yes
S C(4) 1.744(8) yes
N(1) C(5) 1.340(10) yes
N(2) C(3) 1.330(10) yes
C(3) C(12) 1.500(10) yes
C(5) Cl 1.707(7) yes
C(6) C(11) 1.380(10) yes
C(8) C(9) 1.370(10) yes
C(10) C(11) 1.390(10) yes
